data_4084742
loop_
_publ_author_name
'Strinitz, Frank'
'Tucher, Johannes'
'Januszewski, Johanna A.'
'Waterloo, Andreas R.'
'Stegner, Philipp'
'F\"ortsch, Sebastian'
'H\"ubner, Eike'
'Tykwinski, Rik R.'
'Burzlaff, Nicolai'

_publ_section_title
;
 Carbon-Rich Ruthenium Allenylidene Complexes Bearing Heteroscorpionate
 Ligands
;
_journal_issue 19
_journal_name_full Organometallics
_journal_page_first 5129
_journal_paper_doi 10.1021/om5002777
_journal_volume 33
_journal_year 2014
_chemical_compound_source 'synthesis as described'
_chemical_formula_moiety 'C31 H30 Cl N4 O3 P Ru'
_chemical_formula_sum 'C31 H30 Cl N4 O3 P Ru'
_chemical_formula_weight 674.08
_chemical_name_systematic
;
 ?
;
_space_group_IT_number 14
_symmetry_cell_setting monoclinic
_symmetry_Int_Tables_number 14
_symmetry_space_group_name_Hall '-P 2yn'
_symmetry_space_group_name_H-M 'P 1 21/n 1'
_atom_sites_solution_hydrogens geom
_atom_sites_solution_primary direct
_atom_sites_solution_secondary difmap
_audit_creation_date 2013-12-04T18:51:20-00:00
_audit_creation_method 'WinGX routine CIF_UPDATE'
_cell_angle_alpha 90
_cell_angle_beta 113.487(4)
_cell_angle_gamma 90
_cell_formula_units_Z 4
_cell_length_a 16.4731(10)
_cell_length_b 10.7331(8)
_cell_length_c 18.2521(13)
_cell_measurement_reflns_used 102
_cell_measurement_temperature 150(2)
_cell_measurement_theta_max 20
_cell_measurement_theta_min 6
_cell_measurement_wavelength 0.71073
_cell_volume 2959.7(4)
_computing_cell_refinement 'EVALCCD (Duisenberg, 2003)'
_computing_data_collection 'COLLECT (Bruker-Nonius, 2002)'
_computing_data_reduction 'EVALCCD (Duisenberg, 2003)'
_computing_molecular_graphics 'Ortep-3 for Windows (Farrugia, 1997)'
_computing_publication_material 'WinGX publication routines (Farrugia, 1999)'
_computing_structure_refinement 'SHELXL-97 (Sheldrick, 1997)'
_computing_structure_solution 'SHELXS-86 (Sheldrick, 1986)'
_diffrn_ambient_temperature 150(2)
_diffrn_detector_area_resol_mean 9
_diffrn_measured_fraction_theta_full 0.985
_diffrn_measured_fraction_theta_max 0.985
_diffrn_measurement_device_type 'Bruker-Nonius KappaCCD'
_diffrn_measurement_method
;
 \f- and \w-rotations with 1.60 \% and 192 sec per frame
;
_diffrn_radiation_monochromator graphite
_diffrn_radiation_probe x-ray
_diffrn_radiation_type MoK\a
_diffrn_radiation_wavelength 0.71073
_diffrn_reflns_av_R_equivalents 0.0606
_diffrn_reflns_av_unetI/netI 0.0688
_diffrn_reflns_limit_h_max 20
_diffrn_reflns_limit_h_min -12
_diffrn_reflns_limit_k_max 13
_diffrn_reflns_limit_k_min -9
_diffrn_reflns_limit_l_max 20
_diffrn_reflns_limit_l_min -22
_diffrn_reflns_number 19549
_diffrn_reflns_theta_full 26.5
_diffrn_reflns_theta_max 26.5
_diffrn_reflns_theta_min 6.2
_exptl_absorpt_coefficient_mu 0.713
_exptl_absorpt_correction_T_max 0.7454
_exptl_absorpt_correction_T_min 0.5779
_exptl_absorpt_correction_type multi-scan
_exptl_absorpt_process_details 'SADABS-2008/1, Bruker, 2008'
_exptl_crystal_colour red
_exptl_crystal_density_diffrn 1.513
_exptl_crystal_density_method 'not measured'
_exptl_crystal_description block
_exptl_crystal_F_000 1376
_exptl_crystal_size_max 0.165
_exptl_crystal_size_mid 0.135
_exptl_crystal_size_min 0.120
_refine_diff_density_max 0.76
_refine_diff_density_min -0.521
_refine_diff_density_rms 0.095
_refine_ls_extinction_method none
_refine_ls_goodness_of_fit_ref 1.021
_refine_ls_hydrogen_treatment constr
_refine_ls_matrix_type full
_refine_ls_number_parameters 374
_refine_ls_number_reflns 6050
_refine_ls_number_restraints 0
_refine_ls_restrained_S_all 1.021
_refine_ls_R_factor_all 0.073
_refine_ls_R_factor_gt 0.0443
_refine_ls_shift/su_max 0
_refine_ls_shift/su_mean 0
_refine_ls_structure_factor_coef Fsqd
_refine_ls_weighting_details 'calc w=1/[\s^2^(Fo^2^)+(0.0368P)^2^+3.7134P] where P=(Fo^2^+2Fc^2^)/3'
_refine_ls_weighting_scheme calc
_refine_ls_wR_factor_gt 0.0909
_refine_ls_wR_factor_ref 0.1019
_reflns_number_gt 4479
_reflns_number_total 6050
_reflns_threshold_expression >2sigma(I)
_cod_data_source_file om5002777_si_002.cif
_cod_data_source_block compound4b
_cod_original_sg_symbol_H-M 'P 21/n'
_cod_database_code 4084742

loop_
_symmetry_equiv_pos_as_xyz
'x, y, z'
'-x+1/2, y+1/2, -z+1/2'
'-x, -y, -z'
'x-1/2, -y-1/2, z-1/2'

loop_
_atom_site_label
_atom_site_type_symbol
_atom_site_fract_x
_atom_site_fract_y
_atom_site_fract_z
_atom_site_U_iso_or_equiv
_atom_site_adp_type
_atom_site_occupancy
_atom_site_symmetry_multiplicity
_atom_site_calc_flag
_atom_site_refinement_flags
C1 C 0.0369(2) 0.1792(3) 0.0718(2) 0.0214(8) Uani 1 1 d .
H1 H 0.0424 0.1976 0.0214 0.026 Uiso 1 1 calc R
C2 C 0.0611(2) 0.0403(3) 0.0924(2) 0.0217(8) Uani 1 1 d .
C3 C -0.0074(2) 0.2231(4) 0.3018(2) 0.0242(8) Uani 1 1 d .
C11 C 0.1920(3) 0.3435(4) 0.3399(2) 0.0358(10) Uani 1 1 d .
H11A H 0.1481 0.3978 0.3448 0.054 Uiso 1 1 calc R
H11B H 0.2492 0.3821 0.3639 0.054 Uiso 1 1 calc R
H11C H 0.1925 0.2662 0.3665 0.054 Uiso 1 1 calc R
C12 C 0.1707(3) 0.3193(4) 0.2542(2) 0.0270(9) Uani 1 1 d .
C13 C 0.2100(3) 0.3733(4) 0.2069(2) 0.0332(9) Uani 1 1 d .
H13 H 0.2575 0.4284 0.2237 0.04 Uiso 1 1 calc R
C14 C 0.1653(3) 0.3293(4) 0.1306(2) 0.0292(9) Uani 1 1 d .
C15 C 0.1763(3) 0.3510(4) 0.0536(3) 0.0423(12) Uani 1 1 d .
H15A H 0.1885 0.2732 0.0341 0.063 Uiso 1 1 calc R
H15B H 0.2246 0.4074 0.0629 0.063 Uiso 1 1 calc R
H15C H 0.1229 0.3861 0.0148 0.063 Uiso 1 1 calc R
C21 C -0.2038(3) 0.2680(4) 0.1571(3) 0.0350(10) Uani 1 1 d .
H21A H -0.2502 0.2068 0.1405 0.053 Uiso 1 1 calc R
H21B H -0.2291 0.3496 0.1531 0.053 Uiso 1 1 calc R
H21C H -0.1643 0.2523 0.2114 0.053 Uiso 1 1 calc R
C22 C -0.1538(2) 0.2606(3) 0.1046(2) 0.0246(8) Uani 1 1 d .
C23 C -0.1769(3) 0.3131(4) 0.0292(2) 0.0274(9) Uani 1 1 d .
H23 H -0.2277 0.3591 0.0011 0.033 Uiso 1 1 calc R
C24 C -0.1113(3) 0.2845(3) 0.0041(2) 0.0257(8) Uani 1 1 d .
C25 C -0.1008(3) 0.3167(4) -0.0710(2) 0.0365(10) Uani 1 1 d .
H25A H -0.0494 0.3682 -0.0587 0.055 Uiso 1 1 calc R
H25B H -0.1523 0.3609 -0.1061 0.055 Uiso 1 1 calc R
H25C H -0.094 0.2417 -0.0966 0.055 Uiso 1 1 calc R
C31 C -0.1897(3) -0.0405(4) 0.1564(2) 0.0285(9) Uani 1 1 d .
C32 C -0.1951(3) -0.0368(4) 0.0780(2) 0.0334(10) Uani 1 1 d .
H32 H -0.1437 -0.0331 0.0685 0.04 Uiso 1 1 calc R
C33 C -0.2767(3) -0.0385(5) 0.0148(3) 0.0502(13) Uani 1 1 d .
H33 H -0.28 -0.0373 -0.0373 0.06 Uiso 1 1 calc R
C34 C -0.3539(4) -0.0421(6) 0.0281(3) 0.0682(18) Uani 1 1 d .
H34 H -0.4087 -0.0424 -0.0148 0.082 Uiso 1 1 calc R
C35 C -0.3489(3) -0.0451(6) 0.1049(3) 0.0634(16) Uani 1 1 d .
H35 H -0.4006 -0.0467 0.114 0.076 Uiso 1 1 calc R
C36 C -0.2675(3) -0.0458(4) 0.1692(3) 0.0416(11) Uani 1 1 d .
H36 H -0.2648 -0.0497 0.221 0.05 Uiso 1 1 calc R
C41 C -0.0921(3) -0.0551(4) 0.3296(2) 0.0313(9) Uani 1 1 d .
C42 C -0.1320(3) 0.0420(5) 0.3527(3) 0.0397(11) Uani 1 1 d .
H42 H -0.1545 0.11 0.319 0.048 Uiso 1 1 calc R
C43 C -0.1385(3) 0.0374(6) 0.4272(3) 0.0533(15) Uani 1 1 d .
H43 H -0.1661 0.1015 0.4428 0.064 Uiso 1 1 calc R
C44 C -0.1034(4) -0.0634(6) 0.4769(3) 0.0584(16) Uani 1 1 d .
H44 H -0.1065 -0.0658 0.5267 0.07 Uiso 1 1 calc R
C45 C -0.0645(3) -0.1590(6) 0.4542(3) 0.0555(15) Uani 1 1 d .
H45 H -0.0419 -0.2267 0.488 0.067 Uiso 1 1 calc R
C46 C -0.0585(3) -0.1559(5) 0.3811(2) 0.0399(11) Uani 1 1 d .
H46 H -0.0317 -0.2216 0.3659 0.048 Uiso 1 1 calc R
C51 C -0.0472(3) -0.2044(4) 0.2216(2) 0.0295(9) Uani 1 1 d .
C52 C 0.0413(3) -0.2398(4) 0.2447(3) 0.0366(10) Uani 1 1 d .
H52 H 0.0861 -0.1808 0.2647 0.044 Uiso 1 1 calc R
C53 C 0.0618(4) -0.3642(4) 0.2377(3) 0.0461(12) Uani 1 1 d .
H53 H 0.1207 -0.3881 0.2544 0.055 Uiso 1 1 calc R
C54 C -0.0037(4) -0.4513(5) 0.2064(3) 0.0565(15) Uani 1 1 d .
H54 H 0.0108 -0.5337 0.2015 0.068 Uiso 1 1 calc R
C55 C -0.0903(4) -0.4175(5) 0.1823(4) 0.0672(17) Uani 1 1 d .
H55 H -0.1346 -0.4768 0.1607 0.081 Uiso 1 1 calc R
C56 C -0.1126(4) -0.2945(4) 0.1901(3) 0.0529(13) Uani 1 1 d .
H56 H -0.1718 -0.2725 0.174 0.063 Uiso 1 1 calc R
Cl1 Cl 0.13367(7) 0.02836(11) 0.34017(6) 0.0400(3) Uani 1 1 d .
N11 N 0.1051(2) 0.2440(3) 0.21001(17) 0.0216(7) Uani 1 1 d .
N12 N 0.1018(2) 0.2528(3) 0.13385(17) 0.0222(7) Uani 1 1 d .
N21 N -0.0764(2) 0.2013(3) 0.12629(17) 0.0206(7) Uani 1 1 d .
N22 N -0.05125(19) 0.2153(3) 0.06332(17) 0.0202(6) Uani 1 1 d .
O1 O 0.04501(17) -0.0046(2) 0.14980(15) 0.0245(6) Uani 1 1 d .
O2 O 0.09866(17) -0.0120(2) 0.05546(15) 0.0284(6) Uani 1 1 d .
O3 O -0.0144(2) 0.2797(3) 0.3431(2) 0.0490(8) Uani 1 1 d .
P1 P -0.07855(7) -0.04477(9) 0.23527(6) 0.0237(2) Uani 1 1 d .
Ru1 Ru 0.014513(19) 0.11455(3) 0.227885(17) 0.01943(10) Uani 1 1 d .

loop_
_atom_site_aniso_label
_atom_site_aniso_U_11
_atom_site_aniso_U_22
_atom_site_aniso_U_33
_atom_site_aniso_U_23
_atom_site_aniso_U_13
_atom_site_aniso_U_12
C1 0.027(2) 0.0226(19) 0.0183(18) -0.0030(15) 0.0135(16) -0.0027(17)
C2 0.0222(19) 0.022(2) 0.0205(19) -0.0031(15) 0.0076(16) -0.0035(16)
C3 0.0184(19) 0.035(2) 0.0211(19) 0.0083(18) 0.0095(17) -0.0024(18)
C11 0.027(2) 0.043(3) 0.032(2) -0.0063(19) 0.0057(18) -0.007(2)
C12 0.024(2) 0.028(2) 0.028(2) -0.0022(17) 0.0085(17) -0.0003(18)
C13 0.029(2) 0.031(2) 0.042(2) -0.0061(19) 0.0169(19) -0.011(2)
C14 0.029(2) 0.030(2) 0.034(2) -0.0039(18) 0.0182(19) -0.0055(19)
C15 0.050(3) 0.046(3) 0.042(3) -0.006(2) 0.030(2) -0.018(2)
C21 0.036(2) 0.033(2) 0.044(3) 0.008(2) 0.024(2) 0.010(2)
C22 0.024(2) 0.021(2) 0.028(2) -0.0008(16) 0.0093(17) 0.0019(17)
C23 0.025(2) 0.024(2) 0.028(2) 0.0012(16) 0.0051(17) 0.0047(17)
C24 0.031(2) 0.0195(19) 0.0215(19) -0.0008(15) 0.0047(17) -0.0003(17)
C25 0.048(3) 0.031(2) 0.029(2) 0.0063(18) 0.014(2) 0.006(2)
C31 0.028(2) 0.025(2) 0.033(2) 0.0055(17) 0.0128(18) -0.0028(18)
C32 0.041(2) 0.026(2) 0.031(2) 0.0028(17) 0.012(2) -0.006(2)
C33 0.056(3) 0.047(3) 0.035(3) 0.011(2) 0.005(2) -0.015(3)
C34 0.037(3) 0.089(5) 0.056(4) 0.030(3) -0.005(3) -0.019(3)
C35 0.029(3) 0.087(4) 0.068(4) 0.030(3) 0.013(3) -0.011(3)
C36 0.032(2) 0.051(3) 0.042(3) 0.014(2) 0.015(2) -0.008(2)
C41 0.029(2) 0.039(2) 0.029(2) -0.0020(19) 0.0142(19) -0.009(2)
C42 0.042(3) 0.051(3) 0.032(2) -0.006(2) 0.021(2) -0.014(2)
C43 0.048(3) 0.079(4) 0.046(3) -0.029(3) 0.033(3) -0.028(3)
C44 0.047(3) 0.104(5) 0.028(3) -0.010(3) 0.019(2) -0.040(3)
C45 0.040(3) 0.087(4) 0.033(3) 0.011(3) 0.008(2) -0.021(3)
C46 0.037(2) 0.053(3) 0.029(2) 0.006(2) 0.013(2) -0.012(2)
C51 0.042(2) 0.021(2) 0.027(2) 0.0026(16) 0.0156(19) 0.0010(19)
C52 0.047(3) 0.028(2) 0.041(3) 0.0040(19) 0.024(2) 0.002(2)
C53 0.062(3) 0.033(3) 0.055(3) 0.011(2) 0.036(3) 0.014(2)
C54 0.082(4) 0.024(3) 0.071(4) 0.005(2) 0.038(3) 0.006(3)
C55 0.067(4) 0.023(3) 0.097(5) -0.007(3) 0.018(4) -0.008(3)
C56 0.051(3) 0.031(3) 0.075(4) -0.004(2) 0.022(3) -0.002(2)
Cl1 0.0405(6) 0.0442(7) 0.0359(6) 0.0020(5) 0.0158(5) 0.0086(5)
N11 0.0219(16) 0.0243(17) 0.0201(16) -0.0015(13) 0.0098(13) -0.0001(14)
N12 0.0253(17) 0.0233(17) 0.0208(16) -0.0028(13) 0.0122(14) -0.0040(14)
N21 0.0251(16) 0.0174(16) 0.0228(16) 0.0003(12) 0.0134(14) 0.0004(13)
N22 0.0236(16) 0.0205(16) 0.0173(15) -0.0007(12) 0.0091(13) 0.0032(14)
O1 0.0305(15) 0.0209(13) 0.0261(14) 0.0006(11) 0.0155(12) 0.0054(12)
O2 0.0307(15) 0.0307(15) 0.0280(15) -0.0016(12) 0.0160(13) 0.0071(13)
O3 0.045(2) 0.047(2) 0.059(2) 0.0036(18) 0.0237(18) 0.0017(17)
P1 0.0272(5) 0.0238(5) 0.0236(5) 0.0027(4) 0.0137(4) -0.0006(4)
Ru1 0.02110(15) 0.02068(16) 0.01865(15) 0.00013(13) 0.01018(11) 0.00172(14)

loop_
_atom_type_symbol
_atom_type_description
_atom_type_scat_dispersion_real
_atom_type_scat_dispersion_imag
_atom_type_scat_source
C C 0.0033 0.0016 'International Tables Vol C Tables 4.2.6.8 and 6.1.1.4'
H H 0 0 'International Tables Vol C Tables 4.2.6.8 and 6.1.1.4'
Cl Cl 0.1484 0.1585 'International Tables Vol C Tables 4.2.6.8 and 6.1.1.4'
N N 0.0061 0.0033 'International Tables Vol C Tables 4.2.6.8 and 6.1.1.4'
O O 0.0106 0.006 'International Tables Vol C Tables 4.2.6.8 and 6.1.1.4'
P P 0.1023 0.0942 'International Tables Vol C Tables 4.2.6.8 and 6.1.1.4'
Ru Ru -1.2594 0.8363 'International Tables Vol C Tables 4.2.6.8 and 6.1.1.4'

loop_
_geom_angle_atom_site_label_1
_geom_angle_atom_site_label_2
_geom_angle_atom_site_label_3
_geom_angle
N12 C1 N22 109.5(3)
N12 C1 C2 107.3(3)
N22 C1 C2 115.7(3)
O2 C2 O1 126.8(3)
O2 C2 C1 116.6(3)
O1 C2 C1 116.4(3)
O3 C3 Ru1 176.0(4)
N11 C12 C13 109.9(3)
N11 C12 C11 122.6(3)
C13 C12 C11 127.4(4)
C14 C13 C12 106.9(4)
N12 C14 C13 106.1(3)
N12 C14 C15 121.2(4)
C13 C14 C15 132.7(4)
N21 C22 C23 109.8(3)
N21 C22 C21 122.7(3)
C23 C22 C21 127.6(4)
C24 C23 C22 107.5(3)
N22 C24 C23 106.1(3)
N22 C24 C25 123.0(3)
C23 C24 C25 130.9(4)
C36 C31 C32 119.0(4)
C36 C31 P1 124.6(3)
C32 C31 P1 116.3(3)
C33 C32 C31 120.0(4)
C32 C33 C34 120.6(5)
C35 C34 C33 119.6(5)
C34 C35 C36 120.6(5)
C35 C36 C31 120.2(4)
C42 C41 C46 119.3(4)
C42 C41 P1 119.5(3)
C46 C41 P1 121.1(3)
C41 C42 C43 119.7(5)
C44 C43 C42 119.3(5)
C45 C44 C43 121.0(5)
C44 C45 C46 120.2(5)
C45 C46 C41 120.5(5)
C56 C51 C52 118.6(4)
C56 C51 P1 119.5(3)
C52 C51 P1 121.9(3)
C53 C52 C51 119.6(4)
C54 C53 C52 120.8(5)
C55 C54 C53 120.1(5)
C54 C55 C56 120.3(5)
C51 C56 C55 120.6(5)
C12 N11 N12 105.5(3)
C12 N11 Ru1 137.9(2)
N12 N11 Ru1 116.5(2)
C14 N12 N11 111.5(3)
C14 N12 C1 130.0(3)
N11 N12 C1 118.4(3)
C22 N21 N22 105.7(3)
C22 N21 Ru1 137.7(2)
N22 N21 Ru1 116.3(2)
C24 N22 N21 111.0(3)
C24 N22 C1 127.7(3)
N21 N22 C1 120.2(3)
C2 O1 Ru1 120.5(2)
C31 P1 C41 106.53(18)
C31 P1 C51 99.45(19)
C41 P1 C51 102.62(19)
C31 P1 Ru1 114.30(13)
C41 P1 Ru1 115.37(14)
C51 P1 Ru1 116.68(14)
C3 Ru1 N21 94.85(14)
C3 Ru1 O1 177.34(13)
N21 Ru1 O1 87.15(10)
C3 Ru1 N11 92.91(13)
N21 Ru1 N11 82.68(11)
O1 Ru1 N11 85.60(10)
C3 Ru1 P1 95.27(11)
N21 Ru1 P1 97.08(8)
O1 Ru1 P1 86.21(7)
N11 Ru1 P1 171.81(8)
C3 Ru1 Cl1 87.26(11)
N21 Ru1 Cl1 172.34(8)
O1 Ru1 Cl1 90.53(7)
N11 Ru1 Cl1 89.87(8)
P1 Ru1 Cl1 90.05(4)

loop_
_geom_bond_atom_site_label_1
_geom_bond_atom_site_label_2
_geom_bond_distance
C1 N12 1.443(4)
C1 N22 1.450(4)
C1 C2 1.551(5)
C2 O2 1.218(4)
C2 O1 1.274(4)
C3 O3 1.009(5)
C3 Ru1 1.923(5)
C11 C12 1.482(5)
C12 N11 1.334(5)
C12 C13 1.396(5)
C13 C14 1.373(6)
C14 N12 1.350(5)
C14 C15 1.505(6)
C21 C22 1.494(5)
C22 N21 1.337(5)
C22 C23 1.392(5)
C23 C24 1.367(5)
C24 N22 1.359(5)
C24 C25 1.488(5)
C31 C36 1.392(6)
C31 C32 1.397(5)
C31 P1 1.824(4)
C32 C33 1.380(6)
C33 C34 1.387(7)
C34 C35 1.372(8)
C35 C36 1.386(7)
C41 C42 1.384(6)
C41 C46 1.395(6)
C41 P1 1.826(4)
C42 C43 1.407(6)
C43 C44 1.382(8)
C44 C45 1.360(8)
C45 C46 1.377(6)
C51 C56 1.391(6)
C51 C52 1.398(6)
C51 P1 1.835(4)
C52 C53 1.396(6)
C53 C54 1.370(7)
C54 C55 1.364(8)
C55 C56 1.392(7)
Cl1 Ru1 2.3880(11)
N11 N12 1.372(4)
N11 Ru1 2.156(3)
N21 N22 1.376(4)
N21 Ru1 2.082(3)
O1 Ru1 2.119(2)
P1 Ru1 2.3360(10)
